data_7154012
loop_
_publ_author_name
'Liu, Hui'
'Lu, Hua'
'Wu, Fan'
'Li, Zhifang'
'Kobayashi, Nagao'
'Shen, Zhen'

_publ_section_title
;
 Synthesis and spectroscopic properties of novel meso-cyano
 boron-pyridyl-isoindoline dyes.
;
_journal_issue 41
_journal_name_full 'Organic &amp; biomolecular chemistry'
_journal_page_first 8223
_journal_page_last 8229
_journal_paper_doi 10.1039/c4ob01077a
_journal_volume 12
_journal_year 2014
_chemical_formula_sum 'C19 H10 B F2 N3 O'
_chemical_formula_weight 345.11
_chemical_name_systematic
; 
 ? 
;
_space_group_IT_number 19
_symmetry_cell_setting orthorhombic
_symmetry_space_group_name_Hall 'P 2ac 2ab'
_symmetry_space_group_name_H-M 'P 21 21 21'
_atom_sites_solution_hydrogens geom
_atom_sites_solution_primary direct
_atom_sites_solution_secondary difmap
_audit_creation_method SHELXL-97
_cell_angle_alpha 90.00
_cell_angle_beta 90.00
_cell_angle_gamma 90.00
_cell_formula_units_Z 4
_cell_length_a 6.4067(6)
_cell_length_b 7.2419(7)
_cell_length_c 32.409(3)
_cell_measurement_reflns_used 5604
_cell_measurement_temperature 296(2)
_cell_measurement_theta_max 27.88
_cell_measurement_theta_min 2.51
_cell_volume 1503.7(2)
_computing_cell_refinement 'Bruker SAINT'
_computing_data_collection 'Bruker APEX2'
_computing_data_reduction 'Bruker SAINT'
_computing_molecular_graphics 'Bruker SHELXTL'
_computing_publication_material 'Bruker SHELXTL'
_computing_structure_refinement 'SHELXL-97 (Sheldrick, 2008)'
_computing_structure_solution 'SHELXS-97 (Sheldrick, 2008)'
_diffrn_ambient_temperature 296(2)
_diffrn_measured_fraction_theta_full 0.999
_diffrn_measured_fraction_theta_max 0.999
_diffrn_measurement_device_type 'Bruker APEX-II CCD'
_diffrn_measurement_method '\f and \w scans'
_diffrn_radiation_monochromator graphite
_diffrn_radiation_source 'fine-focus sealed tube'
_diffrn_radiation_type MoK\a
_diffrn_radiation_wavelength 0.71073
_diffrn_reflns_av_R_equivalents 0.0176
_diffrn_reflns_av_sigmaI/netI 0.0166
_diffrn_reflns_limit_h_max 7
_diffrn_reflns_limit_h_min -6
_diffrn_reflns_limit_k_max 8
_diffrn_reflns_limit_k_min -8
_diffrn_reflns_limit_l_max 38
_diffrn_reflns_limit_l_min -38
_diffrn_reflns_number 8432
_diffrn_reflns_theta_full 25.01
_diffrn_reflns_theta_max 25.01
_diffrn_reflns_theta_min 1.26
_exptl_absorpt_coefficient_mu 0.113
_exptl_absorpt_correction_T_max 0.9755
_exptl_absorpt_correction_T_min 0.9690
_exptl_absorpt_correction_type multi-scan
_exptl_absorpt_process_details SADABS
_exptl_crystal_density_diffrn 1.524
_exptl_crystal_density_method 'not measured'
_exptl_crystal_F_000 704
_exptl_crystal_size_max 0.28
_exptl_crystal_size_mid 0.25
_exptl_crystal_size_min 0.22
_refine_diff_density_max 0.116
_refine_diff_density_min -0.134
_refine_diff_density_rms 0.028
_refine_ls_abs_structure_details 'Flack H D (1983), Acta Cryst. A39, 876-881'
_refine_ls_abs_structure_Flack 0.1(7)
_refine_ls_extinction_method none
_refine_ls_goodness_of_fit_ref 1.069
_refine_ls_hydrogen_treatment constr
_refine_ls_matrix_type full
_refine_ls_number_parameters 235
_refine_ls_number_reflns 2662
_refine_ls_number_restraints 0
_refine_ls_restrained_S_all 1.069
_refine_ls_R_factor_all 0.0274
_refine_ls_R_factor_gt 0.0264
_refine_ls_shift/su_max 0.001
_refine_ls_shift/su_mean 0.000
_refine_ls_structure_factor_coef Fsqd
_refine_ls_weighting_details 'calc w=1/[\s^2^(Fo^2^)+(0.0321P)^2^+0.2659P] where P=(Fo^2^+2Fc^2^)/3'
_refine_ls_weighting_scheme calc
_refine_ls_wR_factor_gt 0.0653
_refine_ls_wR_factor_ref 0.0659
_reflns_number_gt 2584
_reflns_number_total 2662
_reflns_threshold_expression >2sigma(I)
_cod_data_source_file c4ob01077a2.cif
_cod_data_source_block 20140204dd_0m
_cod_depositor_comments
;
The following automatic conversions were performed:

'_symmetry_cell_setting' value 'Orthorhombic' changed to
'orthorhombic' according to
/usr/data/users/saulius/crontab/automatic-downloads/rss-feeds/RSC/lib/dictionaries/cif_core.dic
dictionary named 'cif_core.dic' version 2.4.2 from
2011-04-26.

'_exptl_absorpt_correction_type' value 'MULTI-SCAN'
changed to 'multi-scan' according to
/usr/data/users/saulius/crontab/automatic-downloads/rss-feeds/RSC/lib/dictionaries/cif_core.dic
dictionary named 'cif_core.dic' version 2.4.2 from
2011-04-26.

'_refine_ls_hydrogen_treatment' value 'CONSTR' changed
to 'constr' according to
/usr/data/users/saulius/crontab/automatic-downloads/rss-feeds/RSC/lib/dictionaries/cif_core.dic
dictionary named 'cif_core.dic' version 2.4.2 from 2011-04-26.

Automatic conversion script
Id: cif_fix_values 2281 2013-09-26 08:29:07Z andrius 

 Adding full bibliography for 7154011--7154012.cif.
;
_cod_original_sg_symbol_H-M 'P2(1)2(1)2(1) '
_cod_database_code 7154012

loop_
_symmetry_equiv_pos_as_xyz
'x, y, z'
'-x+1/2, -y, z+1/2'
'-x, y+1/2, -z+1/2'
'x+1/2, -y+1/2, -z'

loop_
_atom_site_label
_atom_site_type_symbol
_atom_site_fract_x
_atom_site_fract_y
_atom_site_fract_z
_atom_site_U_iso_or_equiv
_atom_site_adp_type
_atom_site_occupancy
_atom_site_symmetry_multiplicity
_atom_site_calc_flag
_atom_site_refinement_flags
B1 B 0.1394(3) 0.2177(3) 0.80621(5) 0.0343(4) Uani 1 1 d .
C1 C 0.5046(2) -0.2718(2) 0.94334(4) 0.0327(3) Uani 1 1 d .
C2 C 0.6485(3) -0.3336(2) 0.97352(5) 0.0380(4) Uani 1 1 d .
H2 H 0.7712 -0.2679 0.9779 0.046 Uiso 1 1 calc R
C3 C 0.6094(3) -0.4880(2) 0.99623(5) 0.0429(4) Uani 1 1 d .
H3 H 0.7029 -0.5238 1.0167 0.051 Uiso 1 1 calc R
C4 C 0.4294(3) -0.5937(2) 0.98909(5) 0.0477(4) Uani 1 1 d .
H4 H 0.4049 -0.6992 1.0047 0.057 Uiso 1 1 calc R
C5 C 0.2902(3) -0.5423(2) 0.95939(5) 0.0429(4) Uani 1 1 d .
H5 H 0.1734 -0.6153 0.9544 0.052 Uiso 1 1 calc R
C6 C 0.3214(2) -0.3796(2) 0.93612(4) 0.0350(3) Uani 1 1 d .
C7 C 0.1735(2) -0.3176(2) 0.90673(5) 0.0373(4) Uani 1 1 d .
H7 H 0.0538 -0.3861 0.9013 0.045 Uiso 1 1 calc R
C8 C 0.2100(2) -0.1557(2) 0.88654(5) 0.0339(3) Uani 1 1 d .
C9 C 0.3910(2) -0.0481(2) 0.89350(4) 0.0303(3) Uani 1 1 d .
C10 C 0.5379(2) -0.1050(2) 0.92123(4) 0.0328(3) Uani 1 1 d .
H10 H 0.6581 -0.0356 0.9256 0.039 Uiso 1 1 calc R
C11 C 0.3758(2) 0.1121(2) 0.86565(4) 0.0289(3) Uani 1 1 d .
C12 C 0.5043(2) 0.2605(2) 0.86099(4) 0.0297(3) Uani 1 1 d .
C13 C 0.4587(2) 0.4108(2) 0.83246(4) 0.0285(3) Uani 1 1 d .
C14 C 0.5806(2) 0.5692(2) 0.82967(5) 0.0344(3) Uani 1 1 d .
H14 H 0.6988 0.5812 0.8461 0.041 Uiso 1 1 calc R
C15 C 0.5274(2) 0.7081(2) 0.80279(5) 0.0389(4) Uani 1 1 d .
H15 H 0.6094 0.8137 0.8009 0.047 Uiso 1 1 calc R
C16 C 0.3516(3) 0.6898(2) 0.77854(5) 0.0444(4) Uani 1 1 d .
H16 H 0.3132 0.7829 0.7603 0.053 Uiso 1 1 calc R
C17 C 0.2357(3) 0.5335(2) 0.78185(5) 0.0412(4) Uani 1 1 d .
H17 H 0.1176 0.5210 0.7654 0.049 Uiso 1 1 calc R
C18 C 0.6870(2) 0.2770(2) 0.88623(5) 0.0340(3) Uani 1 1 d .
C19 C 0.0854(2) -0.0649(2) 0.85395(5) 0.0370(4) Uani 1 1 d .
F1 F 0.18157(17) 0.12870(14) 0.76937(3) 0.0513(3) Uani 1 1 d .
F2 F -0.06386(13) 0.27551(15) 0.80686(3) 0.0521(3) Uani 1 1 d .
N1 N 0.8317(2) 0.2907(2) 0.90669(5) 0.0498(4) Uani 1 1 d .
N2 N 0.28551(18) 0.39485(18) 0.80824(4) 0.0327(3) Uani 1 1 d .
N3 N 0.19605(19) 0.09552(18) 0.84270(4) 0.0327(3) Uani 1 1 d .
O1 O -0.07765(19) -0.11314(19) 0.83883(4) 0.0558(4) Uani 1 1 d .

loop_
_atom_site_aniso_label
_atom_site_aniso_U_11
_atom_site_aniso_U_22
_atom_site_aniso_U_33
_atom_site_aniso_U_23
_atom_site_aniso_U_13
_atom_site_aniso_U_12
B1 0.0304(8) 0.0386(9) 0.0340(8) 0.0026(8) -0.0075(7) -0.0063(8)
C1 0.0348(7) 0.0325(8) 0.0306(7) -0.0003(6) -0.0005(6) -0.0009(7)
C2 0.0387(8) 0.0362(8) 0.0391(8) -0.0014(7) -0.0062(7) 0.0014(7)
C3 0.0504(10) 0.0362(9) 0.0420(9) 0.0049(7) -0.0094(8) 0.0050(7)
C4 0.0598(11) 0.0340(9) 0.0494(9) 0.0098(8) -0.0057(8) -0.0047(8)
C5 0.0473(10) 0.0347(8) 0.0468(9) 0.0046(8) -0.0055(8) -0.0110(8)
C6 0.0372(8) 0.0330(8) 0.0348(7) 0.0001(6) -0.0009(6) -0.0044(7)
C7 0.0347(8) 0.0374(9) 0.0398(8) 0.0020(7) -0.0037(7) -0.0108(7)
C8 0.0302(7) 0.0374(8) 0.0340(7) 0.0013(6) -0.0027(6) -0.0059(6)
C9 0.0294(7) 0.0328(7) 0.0288(7) -0.0002(6) -0.0001(6) -0.0047(6)
C10 0.0297(7) 0.0359(8) 0.0328(7) 0.0014(6) -0.0032(6) -0.0049(7)
C11 0.0263(7) 0.0331(8) 0.0273(7) -0.0005(6) -0.0021(5) 0.0000(6)
C12 0.0260(7) 0.0333(8) 0.0299(7) 0.0011(6) -0.0048(5) -0.0030(6)
C13 0.0266(7) 0.0327(8) 0.0263(7) -0.0017(6) -0.0029(6) 0.0008(6)
C14 0.0329(8) 0.0348(8) 0.0356(7) 0.0006(6) -0.0067(6) -0.0049(7)
C15 0.0419(8) 0.0324(8) 0.0423(9) 0.0045(7) -0.0028(7) -0.0052(7)
C16 0.0465(9) 0.0399(9) 0.0467(9) 0.0111(8) -0.0102(8) 0.0000(8)
C17 0.0399(9) 0.0413(9) 0.0423(9) 0.0081(7) -0.0144(8) -0.0008(8)
C18 0.0352(8) 0.0335(8) 0.0332(7) 0.0052(7) -0.0036(7) -0.0070(7)
C19 0.0320(8) 0.0403(9) 0.0386(8) 0.0021(7) -0.0054(7) -0.0074(7)
F1 0.0665(7) 0.0526(6) 0.0349(5) -0.0039(4) -0.0057(5) -0.0166(5)
F2 0.0288(5) 0.0649(6) 0.0627(6) 0.0208(5) -0.0108(4) -0.0019(5)
N1 0.0428(8) 0.0557(9) 0.0507(8) 0.0099(7) -0.0192(7) -0.0143(7)
N2 0.0298(6) 0.0343(7) 0.0339(6) 0.0030(6) -0.0064(5) -0.0009(5)
N3 0.0268(6) 0.0359(7) 0.0355(6) 0.0042(5) -0.0067(5) -0.0059(6)
O1 0.0418(7) 0.0573(8) 0.0683(8) 0.0148(7) -0.0248(6) -0.0212(6)

loop_
_atom_type_symbol
_atom_type_description
_atom_type_scat_dispersion_real
_atom_type_scat_dispersion_imag
_atom_type_scat_source
C C 0.0033 0.0016 'International Tables Vol C Tables 4.2.6.8 and 6.1.1.4'
H H 0.0000 0.0000 'International Tables Vol C Tables 4.2.6.8 and 6.1.1.4'
B B 0.0013 0.0007 'International Tables Vol C Tables 4.2.6.8 and 6.1.1.4'
N N 0.0061 0.0033 'International Tables Vol C Tables 4.2.6.8 and 6.1.1.4'
O O 0.0106 0.0060 'International Tables Vol C Tables 4.2.6.8 and 6.1.1.4'
F F 0.0171 0.0103 'International Tables Vol C Tables 4.2.6.8 and 6.1.1.4'

loop_
_geom_angle_atom_site_label_1
_geom_angle_atom_site_label_2
_geom_angle_atom_site_label_3
_geom_angle
F2 B1 F1 109.97(13)
F2 B1 N3 113.15(14)
F1 B1 N3 110.70(13)
F2 B1 N2 108.24(13)
F1 B1 N2 107.27(12)
N3 B1 N2 107.27(11)
C2 C1 C10 121.27(14)
C2 C1 C6 118.35(14)
C10 C1 C6 120.37(13)
C3 C2 C1 120.85(16)
C3 C2 H2 119.6
C1 C2 H2 119.6
C2 C3 C4 120.66(15)
C2 C3 H3 119.7
C4 C3 H3 119.7
C5 C4 C3 120.35(15)
C5 C4 H4 119.8
C3 C4 H4 119.8
C4 C5 C6 120.75(16)
C4 C5 H5 119.6
C6 C5 H5 119.6
C5 C6 C7 121.90(15)
C5 C6 C1 118.98(14)
C7 C6 C1 119.09(14)
C8 C7 C6 118.74(15)
C8 C7 H7 120.6
C6 C7 H7 120.6
C7 C8 C9 122.54(14)
C7 C8 C19 129.30(15)
C9 C8 C19 108.12(13)
C10 C9 C8 120.25(14)
C10 C9 C11 133.34(13)
C8 C9 C11 106.40(12)
C9 C10 C1 119.00(14)
C9 C10 H10 120.5
C1 C10 H10 120.5
C12 C11 N3 120.98(13)
C12 C11 C9 130.52(13)
N3 C11 C9 108.49(12)
C11 C12 C18 119.73(13)
C11 C12 C13 122.58(13)
C18 C12 C13 117.62(12)
N2 C13 C14 119.29(13)
N2 C13 C12 117.69(13)
C14 C13 C12 123.00(13)
C15 C14 C13 120.40(14)
C15 C14 H14 119.8
C13 C14 H14 119.8
C14 C15 C16 119.59(15)
C14 C15 H15 120.2
C16 C15 H15 120.2
C17 C16 C15 118.77(15)
C17 C16 H16 120.6
C15 C16 H16 120.6
N2 C17 C16 122.53(14)
N2 C17 H17 118.7
C16 C17 H17 118.7
N1 C18 C12 179.32(17)
O1 C19 N3 124.74(15)
O1 C19 C8 128.98(16)
N3 C19 C8 106.28(12)
C17 N2 C13 119.43(13)
C17 N2 B1 115.63(12)
C13 N2 B1 124.83(12)
C11 N3 C19 110.69(12)
C11 N3 B1 124.67(12)
C19 N3 B1 124.12(12)

loop_
_geom_bond_atom_site_label_1
_geom_bond_atom_site_label_2
_geom_bond_distance
B1 F2 1.368(2)
B1 F1 1.383(2)
B1 N3 1.521(2)
B1 N2 1.589(2)
C1 C2 1.417(2)
C1 C10 1.421(2)
C1 C6 1.429(2)
C2 C3 1.362(2)
C2 H2 0.9300
C3 C4 1.403(2)
C3 H3 0.9300
C4 C5 1.364(2)
C4 H4 0.9300
C5 C6 1.413(2)
C5 H5 0.9300
C6 C7 1.417(2)
C7 C8 1.363(2)
C7 H7 0.9300
C8 C9 1.415(2)
C8 C19 1.478(2)
C9 C10 1.365(2)
C9 C11 1.473(2)
C10 H10 0.9300
C11 C12 1.362(2)
C11 N3 1.3763(18)
C12 C18 1.433(2)
C12 C13 1.4575(19)
C13 N2 1.3640(18)
C13 C14 1.391(2)
C14 C15 1.373(2)
C14 H14 0.9300
C15 C16 1.380(2)
C15 H15 0.9300
C16 C17 1.358(2)
C16 H16 0.9300
C17 N2 1.357(2)
C17 H17 0.9300
C18 N1 1.144(2)
C19 O1 1.2059(19)
C19 N3 1.409(2)

loop_
_geom_torsion_atom_site_label_1
_geom_torsion_atom_site_label_2
_geom_torsion_atom_site_label_3
_geom_torsion_atom_site_label_4
_geom_torsion
C10 C1 C2 C3 176.19(15)
C6 C1 C2 C3 -2.5(2)
C1 C2 C3 C4 2.6(2)
C2 C3 C4 C5 -0.4(3)
C3 C4 C5 C6 -1.8(3)
C4 C5 C6 C7 -176.36(16)
C4 C5 C6 C1 1.8(2)
C2 C1 C6 C5 0.4(2)
C10 C1 C6 C5 -178.35(15)
C2 C1 C6 C7 178.54(14)
C10 C1 C6 C7 -0.2(2)
C5 C6 C7 C8 177.50(15)
C1 C6 C7 C8 -0.6(2)
C6 C7 C8 C9 0.7(2)
C6 C7 C8 C19 177.82(16)
C7 C8 C9 C10 0.1(2)
C19 C8 C9 C10 -177.55(14)
C7 C8 C9 C11 178.85(14)
C19 C8 C9 C11 1.17(16)
C8 C9 C10 C1 -0.9(2)
C11 C9 C10 C1 -179.25(15)
C2 C1 C10 C9 -177.71(14)
C6 C1 C10 C9 1.0(2)
C10 C9 C11 C12 -4.1(3)
C8 C9 C11 C12 177.43(15)
C10 C9 C11 N3 176.96(16)
C8 C9 C11 N3 -1.51(16)
N3 C11 C12 C18 178.05(13)
C9 C11 C12 C18 -0.8(2)
N3 C11 C12 C13 1.2(2)
C9 C11 C12 C13 -177.65(14)
C11 C12 C13 N2 -3.5(2)
C18 C12 C13 N2 179.61(13)
C11 C12 C13 C14 175.12(14)
C18 C12 C13 C14 -1.8(2)
N2 C13 C14 C15 -0.1(2)
C12 C13 C14 C15 -178.63(14)
C13 C14 C15 C16 0.1(2)
C14 C15 C16 C17 -0.3(3)
C15 C16 C17 N2 0.3(3)
C11 C12 C18 N1 -78(17)
C13 C12 C18 N1 99(17)
C7 C8 C19 O1 1.6(3)
C9 C8 C19 O1 179.10(17)
C7 C8 C19 N3 -177.92(15)
C9 C8 C19 N3 -0.44(17)
C16 C17 N2 C13 -0.3(2)
C16 C17 N2 B1 -176.75(16)
C14 C13 N2 C17 0.1(2)
C12 C13 N2 C17 178.76(14)
C14 C13 N2 B1 176.26(14)
C12 C13 N2 B1 -5.1(2)
F2 B1 N2 C17 -47.73(18)
F1 B1 N2 C17 70.90(17)
N3 B1 N2 C17 -170.14(13)
F2 B1 N2 C13 136.01(14)
F1 B1 N2 C13 -105.37(16)
N3 B1 N2 C13 13.6(2)
C12 C11 N3 C19 -177.78(14)
C9 C11 N3 C19 1.28(16)
C12 C11 N3 B1 10.2(2)
C9 C11 N3 B1 -170.76(13)
O1 C19 N3 C11 179.90(16)
C8 C19 N3 C11 -0.54(17)
O1 C19 N3 B1 -8.0(2)
C8 C19 N3 B1 171.55(14)
F2 B1 N3 C11 -135.35(15)
F1 B1 N3 C11 100.68(16)
N2 B1 N3 C11 -16.0(2)
F2 B1 N3 C19 53.6(2)
F1 B1 N3 C19 -70.32(18)
N2 B1 N3 C19 172.95(13)
